data_7215271
loop_
_publ_author_name
'B\'eziau, Antoine'
'Baudron, St\'ephane A.'
'Rasoloarison, Dimby'
'Hosseini, Mir Wais'

_publ_section_title
;
 Rigid yet flexible heteroleptic Co(iii) dipyrrin complexes for the
 construction of heterometallic 1- and 2-D coordination polymers
;
_journal_issue 23
_journal_name_full CrystEngComm
_journal_page_first 4973
_journal_paper_doi 10.1039/c4ce00273c
_journal_volume 16
_journal_year 2014
_chemical_formula_moiety 'C66 H42 Cd Cl2 Co2 F12 N12 O4'
_chemical_formula_sum 'C66 H42 Cd Cl2 Co2 F12 N12 O4'
_chemical_formula_weight 1596.28
_chemical_name_systematic
;
 ?
;
_space_group_IT_number 15
_symmetry_cell_setting monoclinic
_symmetry_space_group_name_Hall '-C 2yc'
_symmetry_space_group_name_H-M 'C 1 2/c 1'
_atom_sites_solution_hydrogens geom
_atom_sites_solution_primary direct
_atom_sites_solution_secondary difmap
_audit_creation_method SHELXL-97
_cell_angle_alpha 90.00
_cell_angle_beta 100.6850(10)
_cell_angle_gamma 90.00
_cell_formula_units_Z 4
_cell_length_a 23.1158(7)
_cell_length_b 25.2786(8)
_cell_length_c 15.2033(5)
_cell_measurement_reflns_used 9968
_cell_measurement_temperature 173(2)
_cell_measurement_theta_max 27.12
_cell_measurement_theta_min 2.41
_cell_volume 8729.8(5)
_computing_cell_refinement 'Bruker SAINT'
_computing_data_collection 'Bruker APEX2'
_computing_data_reduction 'Bruker SAINT'
_computing_molecular_graphics 'Bruker SHELXTL'
_computing_publication_material 'Bruker SHELXTL'
_computing_structure_refinement 'SHELXL-97 (Sheldrick, 2008)'
_computing_structure_solution 'SHELXS-97 (Sheldrick, 2008)'
_diffrn_ambient_temperature 173(2)
_diffrn_measured_fraction_theta_full 0.976
_diffrn_measured_fraction_theta_max 0.976
_diffrn_measurement_device_type 'Bruker APEX-II CCD'
_diffrn_measurement_method '\f and \w scans'
_diffrn_radiation_monochromator graphite
_diffrn_radiation_source 'fine-focus sealed tube'
_diffrn_radiation_type MoK\a
_diffrn_radiation_wavelength 0.71073
_diffrn_reflns_av_R_equivalents 0.0382
_diffrn_reflns_av_sigmaI/netI 0.0350
_diffrn_reflns_limit_h_max 29
_diffrn_reflns_limit_h_min -30
_diffrn_reflns_limit_k_max 32
_diffrn_reflns_limit_k_min -32
_diffrn_reflns_limit_l_max 18
_diffrn_reflns_limit_l_min -19
_diffrn_reflns_number 60417
_diffrn_reflns_theta_full 27.58
_diffrn_reflns_theta_max 27.58
_diffrn_reflns_theta_min 1.21
_exptl_absorpt_coefficient_mu 0.748
_exptl_absorpt_correction_T_max 0.9707
_exptl_absorpt_correction_T_min 0.8961
_exptl_absorpt_correction_type multi-scan
_exptl_absorpt_process_details sadabs
_exptl_crystal_colour dark-red
_exptl_crystal_density_diffrn 1.215
_exptl_crystal_density_meas ?
_exptl_crystal_density_method 'not measured'
_exptl_crystal_description block
_exptl_crystal_F_000 3192
_exptl_crystal_size_max 0.15
_exptl_crystal_size_mid 0.15
_exptl_crystal_size_min 0.04
_platon_squeeze_details
;
;
_refine_diff_density_max 1.407
_refine_diff_density_min -0.638
_refine_diff_density_rms 0.075
_refine_ls_extinction_method none
_refine_ls_goodness_of_fit_ref 1.129
_refine_ls_hydrogen_treatment constr
_refine_ls_matrix_type full
_refine_ls_number_parameters 448
_refine_ls_number_reflns 9862
_refine_ls_number_restraints 0
_refine_ls_restrained_S_all 1.129
_refine_ls_R_factor_all 0.0554
_refine_ls_R_factor_gt 0.0402
_refine_ls_shift/su_max 0.001
_refine_ls_shift/su_mean 0.000
_refine_ls_structure_factor_coef Fsqd
_refine_ls_weighting_details 'calc w=1/[\s^2^(Fo^2^)+(0.0710P)^2^+0.0648P] where P=(Fo^2^+2Fc^2^)/3'
_refine_ls_weighting_scheme calc
_refine_ls_wR_factor_gt 0.1182
_refine_ls_wR_factor_ref 0.1231
_reflns_number_gt 7414
_reflns_number_total 9862
_reflns_threshold_expression >2sigma(I)
_cod_data_source_file c4ce00273c1.cif
_cod_data_source_block CP10
_cod_depositor_comments
;
The following automatic conversions were performed:

'_symmetry_cell_setting' value 'Monoclinic' changed to 'monoclinic'
according to
/usr/data/users/saulius/crontab/automatic-downloads/rss-feeds/RSC/lib/dictionaries/cif_core.dic
dictionary named 'cif_core.dic' version 2.4.2 from 2011-04-26.

Automatic conversion script
Id: cif_fix_values 2281 2013-09-26 08:29:07Z andrius 

 Adding full bibliography for 7215264--7215273.cif.

The following automatic conversions were performed:

'_exptl_crystal_density_meas' value 'not measured' was changed to '?'
- the value is perceived as not measured.

Automatic conversion script
Id: cif_fix_values 3008 2015-01-20 13:52:24Z robertas 
;
_cod_original_sg_symbol_H-M 'C2/c  '
_cod_database_code 7215271

loop_
_symmetry_equiv_pos_as_xyz
'x, y, z'
'-x, y, -z+1/2'
'x+1/2, y+1/2, z'
'-x+1/2, y+1/2, -z+1/2'
'-x, -y, -z'
'x, -y, z-1/2'
'-x+1/2, -y+1/2, -z'
'x+1/2, -y+1/2, z-1/2'

loop_
_atom_site_label
_atom_site_type_symbol
_atom_site_fract_x
_atom_site_fract_y
_atom_site_fract_z
_atom_site_U_iso_or_equiv
_atom_site_adp_type
_atom_site_occupancy
_atom_site_symmetry_multiplicity
_atom_site_calc_flag
_atom_site_refinement_flags
C1 C 0.22165(13) 0.24543(13) 0.12253(19) 0.0458(8) Uani 1 1 d .
H1 H 0.1921 0.2694 0.1283 0.055 Uiso 1 1 calc R
C2 C 0.21620(14) 0.20509(13) 0.0582(2) 0.0493(8) Uani 1 1 d .
H2 H 0.1832 0.1974 0.0150 0.059 Uiso 1 1 calc R
C3 C 0.26910(13) 0.17920(12) 0.07186(19) 0.0450(7) Uani 1 1 d .
H3 H 0.2788 0.1508 0.0386 0.054 Uiso 1 1 calc R
C4 C 0.30590(12) 0.20294(11) 0.14436(17) 0.0348(6) Uani 1 1 d .
C5 C 0.36144(12) 0.18620(11) 0.18883(18) 0.0354(6) Uani 1 1 d .
C6 C 0.38906(12) 0.20415(11) 0.27230(19) 0.0391(7) Uani 1 1 d .
C7 C 0.44215(14) 0.18605(13) 0.3284(2) 0.0490(8) Uani 1 1 d .
H7 H 0.4679 0.1607 0.3137 0.059 Uiso 1 1 calc R
C8 C 0.44781(15) 0.21284(14) 0.4071(2) 0.0543(9) Uani 1 1 d .
H8 H 0.4773 0.2084 0.4571 0.065 Uiso 1 1 calc R
C9 C 0.40060(13) 0.24835(13) 0.39809(19) 0.0451(8) Uani 1 1 d .
H9 H 0.3948 0.2724 0.4419 0.054 Uiso 1 1 calc R
C10 C 0.39035(12) 0.14385(11) 0.14437(18) 0.0348(6) Uani 1 1 d .
C11 C 0.40037(12) 0.15053(10) 0.05735(18) 0.0350(6) Uani 1 1 d .
H11 H 0.3887 0.1815 0.0260 0.042 Uiso 1 1 calc R
C12 C 0.42796(11) 0.11060(10) 0.01779(18) 0.0332(6) Uani 1 1 d .
H12 H 0.4344 0.1154 -0.0403 0.040 Uiso 1 1 calc R
C13 C 0.43556(12) 0.05960(11) 0.14361(17) 0.0337(6) Uani 1 1 d .
H13 H 0.4478 0.0283 0.1736 0.040 Uiso 1 1 calc R
C14 C 0.40813(12) 0.09716(11) 0.18726(18) 0.0369(7) Uani 1 1 d .
H14 H 0.4017 0.0910 0.2450 0.044 Uiso 1 1 calc R
C15 C 0.24921(14) 0.21655(12) 0.3703(2) 0.0452(8) Uani 1 1 d .
H15 H 0.2744 0.1892 0.3614 0.054 Uiso 1 1 calc R
C16 C 0.20471(15) 0.21230(13) 0.4212(2) 0.0519(8) Uani 1 1 d .
H16 H 0.1952 0.1823 0.4510 0.062 Uiso 1 1 calc R
C17 C 0.17765(14) 0.26123(13) 0.4186(2) 0.0476(8) Uani 1 1 d .
H17 H 0.1466 0.2705 0.4467 0.057 Uiso 1 1 calc R
C18 C 0.20598(13) 0.29459(11) 0.36512(18) 0.0374(7) Uani 1 1 d .
C19 C 0.18766(12) 0.34408(11) 0.33181(17) 0.0358(6) Uani 1 1 d .
C20 C 0.20734(13) 0.36842(11) 0.26025(19) 0.0390(7) Uani 1 1 d .
C21 C 0.18534(14) 0.41435(13) 0.2121(2) 0.0496(8) Uani 1 1 d .
H21 H 0.1575 0.4377 0.2267 0.060 Uiso 1 1 calc R
C22 C 0.21281(15) 0.41796(14) 0.1401(2) 0.0557(9) Uani 1 1 d .
H22 H 0.2060 0.4435 0.0953 0.067 Uiso 1 1 calc R
C23 C 0.25252(14) 0.37671(12) 0.14613(19) 0.0461(8) Uani 1 1 d .
H23 H 0.2777 0.3708 0.1060 0.055 Uiso 1 1 calc R
C24 C 0.14275(12) 0.37248(11) 0.37299(18) 0.0371(7) Uani 1 1 d .
C25 C 0.08631(13) 0.38214(12) 0.32570(19) 0.0438(8) Uani 1 1 d .
H25 H 0.0745 0.3688 0.2681 0.053 Uiso 1 1 calc R
C26 C 0.04801(12) 0.41178(11) 0.36541(19) 0.0373(7) Uani 1 1 d .
H26 H 0.0101 0.4173 0.3334 0.045 Uiso 1 1 calc R
C27 C 0.11612(13) 0.42234(13) 0.4930(2) 0.0447(8) Uani 1 1 d .
H27 H 0.1266 0.4358 0.5507 0.054 Uiso 1 1 calc R
C28 C 0.15706(13) 0.39219(13) 0.45816(19) 0.0466(8) Uani 1 1 d .
H28 H 0.1939 0.3855 0.4926 0.056 Uiso 1 1 calc R
C29 C 0.4269(2) 0.3707(2) 0.1427(3) 0.0940(16) Uani 1 1 d .
C30 C 0.39104(15) 0.35699(17) 0.2137(2) 0.0596(9) Uani 1 1 d .
C31 C 0.39661(18) 0.38981(18) 0.2892(3) 0.0738(11) Uani 1 1 d .
H31 H 0.4205 0.4196 0.2929 0.089 Uiso 1 1 calc R
C32 C 0.36705(16) 0.37846(15) 0.3588(2) 0.0573(9) Uani 1 1 d .
C33 C 0.3795(2) 0.41187(18) 0.4408(3) 0.0817(13) Uani 1 1 d .
N1 N 0.27496(10) 0.24468(9) 0.17419(14) 0.0369(6) Uani 1 1 d .
N2 N 0.36502(10) 0.24339(10) 0.31895(15) 0.0409(6) Uani 1 1 d .
N3 N 0.44546(9) 0.06581(8) 0.06026(14) 0.0279(5) Uani 1 1 d .
N4 N 0.25049(10) 0.26556(9) 0.33615(14) 0.0383(6) Uani 1 1 d .
N5 N 0.24989(10) 0.34636(9) 0.21764(14) 0.0382(6) Uani 1 1 d .
N6 N 0.56209(9) 0.06724(8) -0.05358(14) 0.0283(5) Uani 1 1 d .
O1 O 0.35941(9) 0.31752(9) 0.19491(13) 0.0481(5) Uani 1 1 d .
O2 O 0.33093(9) 0.34093(8) 0.36308(13) 0.0434(5) Uani 1 1 d .
F1 F 0.46373(17) 0.33339(17) 0.1342(3) 0.1666(17) Uani 1 1 d .
F2 F 0.39225(14) 0.37915(16) 0.0646(2) 0.1326(13) Uani 1 1 d .
F3 F 0.45829(14) 0.41534(15) 0.1586(2) 0.1320(12) Uani 1 1 d .
F4 F 0.33039(16) 0.42495(13) 0.4691(2) 0.1328(12) Uani 1 1 d .
F5 F 0.40755(18) 0.38458(13) 0.5099(2) 0.1364(13) Uani 1 1 d .
F6 F 0.4079(2) 0.45518(14) 0.4350(2) 0.1588(16) Uani 1 1 d .
Cl1 Cl 0.43073(3) 0.00306(2) -0.14980(4) 0.02688(14) Uani 1 1 d .
Co2 Co 0.304224(16) 0.291986(15) 0.26734(2) 0.03667(12) Uani 1 1 d .
Cd1 Cd 0.5000 0.0000 0.0000 0.01866(8) Uani 1 2 d S

loop_
_atom_site_aniso_label
_atom_site_aniso_U_11
_atom_site_aniso_U_22
_atom_site_aniso_U_33
_atom_site_aniso_U_23
_atom_site_aniso_U_13
_atom_site_aniso_U_12
C1 0.0385(17) 0.062(2) 0.0341(17) -0.0104(14) -0.0002(14) 0.0211(15)
C2 0.0435(18) 0.061(2) 0.0403(18) -0.0139(15) -0.0001(15) 0.0135(15)
C3 0.0494(18) 0.0492(17) 0.0339(16) -0.0105(13) 0.0009(14) 0.0168(15)
C4 0.0395(16) 0.0417(15) 0.0236(14) -0.0057(11) 0.0064(12) 0.0163(12)
C5 0.0394(16) 0.0385(15) 0.0315(15) -0.0003(12) 0.0147(13) 0.0145(12)
C6 0.0378(16) 0.0483(17) 0.0309(15) -0.0061(12) 0.0054(13) 0.0200(13)
C7 0.0519(19) 0.0568(19) 0.0383(17) -0.0058(14) 0.0082(15) 0.0280(16)
C8 0.0515(19) 0.072(2) 0.0347(17) -0.0106(15) -0.0041(15) 0.0282(17)
C9 0.0416(17) 0.064(2) 0.0275(16) -0.0049(14) 0.0010(14) 0.0210(15)
C10 0.0355(15) 0.0376(15) 0.0337(15) -0.0066(12) 0.0124(13) 0.0080(12)
C11 0.0440(16) 0.0260(13) 0.0365(15) 0.0014(11) 0.0113(13) 0.0112(12)
C12 0.0370(15) 0.0318(14) 0.0333(15) 0.0012(11) 0.0126(13) 0.0087(11)
C13 0.0422(16) 0.0353(14) 0.0270(14) 0.0013(11) 0.0153(12) 0.0143(12)
C14 0.0461(17) 0.0395(15) 0.0284(15) 0.0004(11) 0.0158(13) 0.0125(13)
C15 0.0519(19) 0.0467(18) 0.0369(17) -0.0034(13) 0.0082(15) 0.0207(14)
C16 0.060(2) 0.0474(18) 0.049(2) 0.0130(14) 0.0143(17) 0.0146(15)
C17 0.0489(18) 0.058(2) 0.0371(17) -0.0028(14) 0.0117(15) 0.0172(15)
C18 0.0402(16) 0.0479(16) 0.0237(14) -0.0060(12) 0.0048(12) 0.0191(13)
C19 0.0364(15) 0.0428(16) 0.0271(14) -0.0093(12) 0.0031(12) 0.0202(12)
C20 0.0391(16) 0.0439(16) 0.0331(15) -0.0032(12) 0.0045(13) 0.0207(13)
C21 0.0517(19) 0.0525(19) 0.0452(18) 0.0018(14) 0.0106(15) 0.0283(15)
C22 0.063(2) 0.061(2) 0.0418(19) 0.0099(15) 0.0067(17) 0.0242(18)
C23 0.0493(18) 0.0578(19) 0.0317(16) 0.0001(14) 0.0089(14) 0.0168(15)
C24 0.0394(16) 0.0418(15) 0.0311(15) -0.0056(12) 0.0090(13) 0.0168(12)
C25 0.0413(17) 0.0551(19) 0.0329(16) -0.0193(14) 0.0013(14) 0.0174(14)
C26 0.0300(14) 0.0426(16) 0.0380(16) -0.0141(13) 0.0029(13) 0.0094(12)
C27 0.0403(17) 0.061(2) 0.0309(16) -0.0119(14) 0.0018(14) 0.0209(15)
C28 0.0376(16) 0.070(2) 0.0294(16) -0.0115(14) -0.0015(13) 0.0280(15)
C29 0.072(3) 0.142(5) 0.069(3) -0.008(3) 0.017(3) -0.036(3)
C30 0.045(2) 0.084(3) 0.051(2) 0.0041(19) 0.0088(17) -0.0014(19)
C31 0.066(3) 0.084(3) 0.069(3) -0.002(2) 0.007(2) -0.012(2)
C32 0.056(2) 0.058(2) 0.055(2) -0.0057(17) 0.0034(18) 0.0104(18)
C33 0.093(3) 0.066(3) 0.075(3) -0.020(2) -0.015(3) 0.003(2)
N1 0.0392(13) 0.0464(14) 0.0246(12) -0.0057(10) 0.0042(11) 0.0226(11)
N2 0.0427(14) 0.0536(15) 0.0256(12) -0.0081(10) 0.0047(11) 0.0262(12)
N3 0.0310(11) 0.0269(11) 0.0279(11) -0.0017(9) 0.0110(9) 0.0071(9)
N4 0.0445(14) 0.0435(14) 0.0271(12) -0.0057(10) 0.0073(11) 0.0220(11)
N5 0.0413(13) 0.0485(14) 0.0251(12) -0.0053(10) 0.0066(11) 0.0211(11)
N6 0.0315(12) 0.0282(11) 0.0266(11) 0.0041(9) 0.0085(10) -0.0084(9)
O1 0.0398(12) 0.0656(15) 0.0406(12) -0.0023(10) 0.0118(10) 0.0183(11)
O2 0.0450(12) 0.0489(12) 0.0354(11) -0.0086(9) 0.0050(10) 0.0142(10)
F1 0.154(3) 0.190(4) 0.196(4) 0.017(3) 0.136(3) 0.032(3)
F2 0.115(2) 0.217(4) 0.0690(18) 0.018(2) 0.0254(18) -0.056(2)
F3 0.113(2) 0.176(3) 0.109(2) 0.016(2) 0.0260(19) -0.064(2)
F4 0.134(3) 0.138(3) 0.129(3) -0.085(2) 0.030(2) 0.011(2)
F5 0.186(3) 0.116(2) 0.083(2) -0.0395(18) -0.038(2) 0.019(2)
F6 0.238(4) 0.117(3) 0.126(3) -0.056(2) 0.045(3) -0.088(3)
Cl1 0.0276(3) 0.0282(3) 0.0243(3) 0.0011(2) 0.0036(3) 0.0006(2)
Co2 0.0381(2) 0.0466(2) 0.0253(2) -0.00614(16) 0.00583(17) 0.02131(17)
Cd1 0.02150(14) 0.01619(12) 0.02029(14) -0.00064(9) 0.00909(10) 0.00094(9)

loop_
_atom_type_symbol
_atom_type_description
_atom_type_scat_dispersion_real
_atom_type_scat_dispersion_imag
_atom_type_scat_source
C C 0.0033 0.0016 'International Tables Vol C Tables 4.2.6.8 and 6.1.1.4'
H H 0.0000 0.0000 'International Tables Vol C Tables 4.2.6.8 and 6.1.1.4'
N N 0.0061 0.0033 'International Tables Vol C Tables 4.2.6.8 and 6.1.1.4'
O O 0.0106 0.0060 'International Tables Vol C Tables 4.2.6.8 and 6.1.1.4'
F F 0.0171 0.0103 'International Tables Vol C Tables 4.2.6.8 and 6.1.1.4'
Cl Cl 0.1484 0.1585 'International Tables Vol C Tables 4.2.6.8 and 6.1.1.4'
Co Co 0.3494 0.9721 'International Tables Vol C Tables 4.2.6.8 and 6.1.1.4'
Cd Cd -0.8075 1.2024 'International Tables Vol C Tables 4.2.6.8 and 6.1.1.4'

loop_
_geom_angle_atom_site_label_1
_geom_angle_atom_site_label_2
_geom_angle_atom_site_label_3
_geom_angle
_geom_angle_site_symmetry_1
_geom_angle_site_symmetry_3
N1 C1 C2 110.7(2) . .
N1 C1 H1 124.6 . .
C2 C1 H1 124.6 . .
C3 C2 C1 106.3(3) . .
C3 C2 H2 126.9 . .
C1 C2 H2 126.9 . .
C2 C3 C4 108.1(3) . .
C2 C3 H3 126.0 . .
C4 C3 H3 126.0 . .
N1 C4 C3 107.9(2) . .
N1 C4 C5 123.4(2) . .
C3 C4 C5 128.4(2) . .
C6 C5 C4 124.6(2) . .
C6 C5 C10 118.8(2) . .
C4 C5 C10 116.5(2) . .
C5 C6 N2 122.6(2) . .
C5 C6 C7 129.6(2) . .
N2 C6 C7 107.6(2) . .
C8 C7 C6 107.2(3) . .
C8 C7 H7 126.4 . .
C6 C7 H7 126.4 . .
C7 C8 C9 106.7(3) . .
C7 C8 H8 126.6 . .
C9 C8 H8 126.6 . .
N2 C9 C8 111.6(3) . .
N2 C9 H9 124.2 . .
C8 C9 H9 124.2 . .
C14 C10 C11 117.8(2) . .
C14 C10 C5 121.5(2) . .
C11 C10 C5 120.7(2) . .
C12 C11 C10 119.5(2) . .
C12 C11 H11 120.2 . .
C10 C11 H11 120.2 . .
N3 C12 C11 122.1(2) . .
N3 C12 H12 118.9 . .
C11 C12 H12 118.9 . .
N3 C13 C14 123.3(2) . .
N3 C13 H13 118.3 . .
C14 C13 H13 118.3 . .
C10 C14 C13 119.2(2) . .
C10 C14 H14 120.4 . .
C13 C14 H14 120.4 . .
N4 C15 C16 110.8(3) . .
N4 C15 H15 124.6 . .
C16 C15 H15 124.6 . .
C17 C16 C15 106.8(3) . .
C17 C16 H16 126.6 . .
C15 C16 H16 126.6 . .
C16 C17 C18 107.2(3) . .
C16 C17 H17 126.4 . .
C18 C17 H17 126.4 . .
C19 C18 N4 123.4(3) . .
C19 C18 C17 127.3(3) . .
N4 C18 C17 108.3(2) . .
C18 C19 C20 124.1(2) . .
C18 C19 C24 118.1(3) . .
C20 C19 C24 117.8(2) . .
N5 C20 C19 123.1(2) . .
N5 C20 C21 107.8(3) . .
C19 C20 C21 128.8(3) . .
C22 C21 C20 107.1(3) . .
C22 C21 H21 126.5 . .
C20 C21 H21 126.5 . .
C21 C22 C23 107.3(3) . .
C21 C22 H22 126.3 . .
C23 C22 H22 126.3 . .
N5 C23 C22 110.9(3) . .
N5 C23 H23 124.6 . .
C22 C23 H23 124.6 . .
C28 C24 C25 117.7(2) . .
C28 C24 C19 120.5(2) . .
C25 C24 C19 121.8(2) . .
C26 C25 C24 119.0(3) . .
C26 C25 H25 120.5 . .
C24 C25 H25 120.5 . .
N6 C26 C25 123.8(3) 8_456 .
N6 C26 H26 118.1 8_456 .
C25 C26 H26 118.1 . .
N6 C27 C28 122.5(3) 8_456 .
N6 C27 H27 118.7 8_456 .
C28 C27 H27 118.7 . .
C24 C28 C27 119.7(3) . .
C24 C28 H28 120.1 . .
C27 C28 H28 120.1 . .
F1 C29 F2 109.2(5) . .
F1 C29 F3 106.8(4) . .
F2 C29 F3 104.1(5) . .
F1 C29 C30 111.2(5) . .
F2 C29 C30 110.8(4) . .
F3 C29 C30 114.4(4) . .
O1 C30 C31 128.8(3) . .
O1 C30 C29 113.3(4) . .
C31 C30 C29 117.9(4) . .
C32 C31 C30 121.1(4) . .
C32 C31 H31 119.5 . .
C30 C31 H31 119.5 . .
O2 C32 C31 127.7(3) . .
O2 C32 C33 114.0(4) . .
C31 C32 C33 118.2(4) . .
F6 C33 F5 108.5(4) . .
F6 C33 F4 106.7(4) . .
F5 C33 F4 101.2(5) . .
F6 C33 C32 116.5(4) . .
F5 C33 C32 111.1(4) . .
F4 C33 C32 111.6(4) . .
C1 N1 C4 107.0(2) . .
C1 N1 Co2 126.77(18) . .
C4 N1 Co2 126.19(18) . .
C9 N2 C6 106.8(2) . .
C9 N2 Co2 126.26(19) . .
C6 N2 Co2 125.29(18) . .
C12 N3 C13 118.0(2) . .
C12 N3 Cd1 123.08(16) . .
C13 N3 Cd1 118.68(16) . .
C15 N4 C18 106.9(2) . .
C15 N4 Co2 127.11(19) . .
C18 N4 Co2 125.9(2) . .
C23 N5 C20 106.9(2) . .
C23 N5 Co2 127.14(19) . .
C20 N5 Co2 124.84(19) . .
C26 N6 C27 117.1(2) 8 8
C26 N6 Cd1 121.78(17) 8 .
C27 N6 Cd1 120.26(17) 8 .
C30 O1 Co2 123.9(2) . .
C32 O2 Co2 124.2(2) . .
N1 Co2 N4 90.61(10) . .
N1 Co2 N5 92.36(9) . .
N4 Co2 N5 91.25(10) . .
N1 Co2 N2 91.99(10) . .
N4 Co2 N2 93.10(10) . .
N5 Co2 N2 173.82(11) . .
N1 Co2 O2 177.70(9) . .
N4 Co2 O2 87.71(10) . .
N5 Co2 O2 86.10(9) . .
N2 Co2 O2 89.68(9) . .
N1 Co2 O1 88.09(10) . .
N4 Co2 O1 178.57(10) . .
N5 Co2 O1 89.40(10) . .
N2 Co2 O1 86.36(10) . .
O2 Co2 O1 93.60(10) . .
N3 Cd1 N3 180.00(12) . 5_655
N3 Cd1 N6 91.59(8) . .
N3 Cd1 N6 88.41(8) 5_655 .
N3 Cd1 N6 88.41(8) . 5_655
N3 Cd1 N6 91.59(8) 5_655 5_655
N6 Cd1 N6 180.00(12) . 5_655
N3 Cd1 Cl1 91.90(5) . .
N3 Cd1 Cl1 88.10(5) 5_655 .
N6 Cd1 Cl1 89.51(5) . .
N6 Cd1 Cl1 90.49(5) 5_655 .
N3 Cd1 Cl1 88.10(5) . 5_655
N3 Cd1 Cl1 91.90(5) 5_655 5_655
N6 Cd1 Cl1 90.49(5) . 5_655
N6 Cd1 Cl1 89.51(5) 5_655 5_655
Cl1 Cd1 Cl1 180.00(4) . 5_655

loop_
_geom_bond_atom_site_label_1
_geom_bond_atom_site_label_2
_geom_bond_distance
_geom_bond_site_symmetry_2
C1 N1 1.333(4) .
C1 C2 1.402(4) .
C1 H1 0.9300 .
C2 C3 1.368(4) .
C2 H2 0.9300 .
C3 C4 1.397(4) .
C3 H3 0.9300 .
C4 N1 1.397(3) .
C4 C5 1.401(4) .
C5 C6 1.387(4) .
C5 C10 1.489(3) .
C6 N2 1.394(3) .
C6 C7 1.433(4) .
C7 C8 1.360(4) .
C7 H7 0.9300 .
C8 C9 1.400(4) .
C8 H8 0.9300 .
C9 N2 1.332(4) .
C9 H9 0.9300 .
C10 C14 1.374(4) .
C10 C11 1.395(4) .
C11 C12 1.389(3) .
C11 H11 0.9300 .
C12 N3 1.329(3) .
C12 H12 0.9300 .
C13 N3 1.338(3) .
C13 C14 1.378(3) .
C13 H13 0.9300 .
C14 H14 0.9300 .
C15 N4 1.346(4) .
C15 C16 1.402(4) .
C15 H15 0.9300 .
C16 C17 1.383(4) .
C16 H16 0.9300 .
C17 C18 1.414(4) .
C17 H17 0.9300 .
C18 C19 1.386(4) .
C18 N4 1.400(3) .
C19 C20 1.397(4) .
C19 C24 1.492(3) .
C20 N5 1.391(3) .
C20 C21 1.416(4) .
C21 C22 1.366(4) .
C21 H21 0.9300 .
C22 C23 1.381(4) .
C22 H22 0.9300 .
C23 N5 1.341(4) .
C23 H23 0.9300 .
C24 C28 1.370(4) .
C24 C25 1.390(4) .
C25 C26 1.381(4) .
C25 H25 0.9300 .
C26 N6 1.325(3) 8_456
C26 H26 0.9300 .
C27 N6 1.343(3) 8_456
C27 C28 1.394(4) .
C27 H27 0.9300 .
C28 H28 0.9300 .
C29 F1 1.292(6) .
C29 F2 1.322(5) .
C29 F3 1.339(6) .
C29 C30 1.519(6) .
C30 O1 1.239(4) .
C30 C31 1.403(5) .
C31 C32 1.391(5) .
C31 H31 0.9300 .
C32 O2 1.274(4) .
C32 C33 1.489(5) .
C33 F6 1.288(5) .
C33 F5 1.322(5) .
C33 F4 1.329(5) .
N1 Co2 1.881(2) .
N2 Co2 1.921(2) .
N3 Cd1 2.3717(19) .
N4 Co2 1.888(2) .
N5 Co2 1.920(2) .
N6 C26 1.325(3) 8
N6 C27 1.343(3) 8
N6 Cd1 2.4589(19) .
O1 Co2 1.944(2) .
O2 Co2 1.923(2) .
Cl1 Cd1 2.5307(6) .
Cd1 N3 2.3717(19) 5_655
Cd1 N6 2.4589(19) 5_655
Cd1 Cl1 2.5307(6) 5_655

loop_
_platon_squeeze_void_nr
_platon_squeeze_void_average_x
_platon_squeeze_void_average_y
_platon_squeeze_void_average_z
_platon_squeeze_void_volume
_platon_squeeze_void_count_electrons
_platon_squeeze_void_content
1 0.000 0.000 0.057 1533 485 ' '
2 0.500 0.500 0.022 1533 485 ' '
